data_7052553
loop_
_publ_author_name
'Yang, Xiaoping'
'Jones, Richard A.'
'Oye, Michael M.'
'Wiester, Michael'
'Lai, Rachel J.'

_publ_section_title
;
 Influence of metal--ligand ratio on benzimidazole based luminescent
 lanthanide complexes: 3-D network structures and chloride anion
 binding
;
_journal_issue 2
_journal_name_full 'New Journal of Chemistry'
_journal_page_first 310
_journal_paper_doi 10.1039/c0nj00518e
_journal_volume 35
_journal_year 2011
_chemical_formula_moiety 'C56 H44 Br4 N8 Nd O9, 4(C H4 O), 3(Cl)'
_chemical_formula_sum 'C60 H60 Br4 Cl3 N8 Nd O13'
_chemical_formula_weight 1671.39
_chemical_name_systematic
;
?
;
_space_group_IT_number 15
_symmetry_cell_setting monoclinic
_symmetry_space_group_name_Hall '-C 2yc'
_symmetry_space_group_name_H-M 'C 1 2/c 1'
_atom_sites_solution_hydrogens geom
_atom_sites_solution_primary direct
_atom_sites_solution_secondary difmap
_audit_creation_method SHELXL-97
_cell_angle_alpha 90.00
_cell_angle_beta 99.51(3)
_cell_angle_gamma 90.00
_cell_formula_units_Z 4
_cell_length_a 17.803(4)
_cell_length_b 22.524(5)
_cell_length_c 16.122(3)
_cell_measurement_reflns_used 11836
_cell_measurement_temperature 153(2)
_cell_measurement_theta_max 27.48
_cell_measurement_theta_min 2.91
_cell_volume 6376(2)
_computing_cell_refinement 'Collect software, Nonius B.V. 1998'
_computing_data_collection 'Collect software, Nonius B.V. 1998'
_computing_data_reduction
;
DENZO and Scalepack (Otwinoski and Minor, 1997)
;
_computing_molecular_graphics 'XL SHELXTL/PC, Siemens Analytical'
_computing_structure_refinement 'XL SHELXTL/PC, Siemens Analytical'
_computing_structure_solution
;

SIR97 - Altomare A., Burla M.C., Camalli M., Cascarano G.L., Giacovazzo C.,
Guagliardi A., Moliterni A.G.G., Polidori G.,Spagna R.
;
_diffrn_ambient_temperature 153(2)
_diffrn_measured_fraction_theta_full 0.996
_diffrn_measured_fraction_theta_max 0.996
_diffrn_measurement_device_type CCD
_diffrn_measurement_method \w-scans
_diffrn_radiation_monochromator graphite
_diffrn_radiation_source 'fine-focus sealed tube'
_diffrn_radiation_type MoK\a
_diffrn_radiation_wavelength 0.71073
_diffrn_reflns_av_R_equivalents 0.0959
_diffrn_reflns_av_sigmaI/netI 0.1120
_diffrn_reflns_limit_h_max 18
_diffrn_reflns_limit_h_min -21
_diffrn_reflns_limit_k_max 26
_diffrn_reflns_limit_k_min -26
_diffrn_reflns_limit_l_max 19
_diffrn_reflns_limit_l_min -19
_diffrn_reflns_number 19198
_diffrn_reflns_theta_full 25.00
_diffrn_reflns_theta_max 25.00
_diffrn_reflns_theta_min 2.94
_exptl_absorpt_coefficient_mu 3.516
_exptl_absorpt_correction_T_max 0.7426
_exptl_absorpt_correction_T_min 0.6206
_exptl_absorpt_correction_type gaussian
_exptl_absorpt_process_details
;
Absorption correction given as Gaussian
;
_exptl_crystal_colour Yellow
_exptl_crystal_density_diffrn 1.741
_exptl_crystal_density_method 'not measured'
_exptl_crystal_description Block
_exptl_crystal_F_000 3324
_exptl_crystal_size_max 0.15
_exptl_crystal_size_mid 0.11
_exptl_crystal_size_min 0.09
_refine_diff_density_max 1.071
_refine_diff_density_min -0.633
_refine_diff_density_rms 0.129
_refine_ls_extinction_method none
_refine_ls_goodness_of_fit_ref 1.019
_refine_ls_hydrogen_treatment constr
_refine_ls_matrix_type full
_refine_ls_number_parameters 403
_refine_ls_number_reflns 5592
_refine_ls_number_restraints 0
_refine_ls_restrained_S_all 1.019
_refine_ls_R_factor_all 0.1221
_refine_ls_R_factor_gt 0.0561
_refine_ls_shift/su_max 0.001
_refine_ls_shift/su_mean 0.000
_refine_ls_structure_factor_coef Fsqd
_refine_ls_weighting_details 'calc w=1/[\s^2^(Fo^2^)+(0.0574P)^2^+0.0000P] where P=(Fo^2^+2Fc^2^)/3'
_refine_ls_weighting_scheme calc
_refine_ls_wR_factor_gt 0.1046
_refine_ls_wR_factor_ref 0.1270
_reflns_number_gt 3307
_reflns_number_total 5592
_reflns_threshold_expression >2sigma(I)
_cod_data_source_file C0NJ00518E.TXT
_cod_data_source_block complex-8
_cod_depositor_comments
;
The following automatic conversions were performed:
'_symmetry_cell_setting' value 'Monoclinic' changed to 'monoclinic'
according to '/home/saulius/struct/CIF-dictionaries/cif_core.dic'
dictionary named 'cif_core.dic' version 2.4.1 from
2010-06-29.

'_exptl_absorpt_correction_type' value 'Gaussian' changed to
'gaussian' according to
'/home/saulius/struct/CIF-dictionaries/cif_core.dic' dictionary named
'cif_core.dic' version 2.4.1 from 2010-06-29.

Automatic conversion script
Id: cif_fix_enum 1555 2011-01-17 13:19:09Z saulius 
;
_cod_original_sg_symbol_H-M C2/c
_cod_database_code 7052553

loop_
_symmetry_equiv_pos_as_xyz
'x, y, z'
'-x, y, -z+1/2'
'x+1/2, y+1/2, z'
'-x+1/2, y+1/2, -z+1/2'
'-x, -y, -z'
'x, -y, z-1/2'
'-x+1/2, -y+1/2, -z'
'x+1/2, -y+1/2, z-1/2'

loop_
_atom_site_label
_atom_site_type_symbol
_atom_site_fract_x
_atom_site_fract_y
_atom_site_fract_z
_atom_site_U_iso_or_equiv
_atom_site_adp_type
_atom_site_occupancy
_atom_site_symmetry_multiplicity
_atom_site_calc_flag
_atom_site_refinement_flags
_atom_site_disorder_assembly
_atom_site_disorder_group
Nd1 Nd 0.0000 0.33854(2) 0.7500 0.03188(19) Uani 1 2 d SU . .
Br1 Br 0.40502(4) 0.29359(4) 0.67310(5) 0.0505(3) Uani 1 1 d U . .
Br1' Br 0.24578(4) 0.49055(3) 1.09821(5) 0.0424(2) Uani 1 1 d U . .
Cl1 Cl 0.0000 0.51249(12) 0.7500 0.0481(7) Uani 1 2 d SU . .
Cl2 Cl 0.03348(11) 0.12638(8) 0.95998(12) 0.0459(5) Uani 1 1 d U . .
N1 N 0.3061(3) 0.4879(2) 0.8481(3) 0.0334(14) Uani 1 1 d U . .
H1A H 0.3526 0.4768 0.8508 0.040 Uiso 1 1 calc R . .
N2 N 0.1798(3) 0.4894(2) 0.8158(3) 0.0286(13) Uani 1 1 d U . .
N1' N 0.3428(3) 0.2918(2) 0.9372(3) 0.0341(14) Uani 1 1 d U . .
H1'A H 0.3709 0.3166 0.9690 0.041 Uiso 1 1 calc R . .
N2' N 0.2418(3) 0.2467(2) 0.8670(3) 0.0347(15) Uani 1 1 d U . .
O1 O 0.1055(3) 0.29683(19) 0.6599(3) 0.0360(12) Uani 1 1 d U . .
O2 O 0.1089(2) 0.39610(19) 0.7420(3) 0.0321(11) Uani 1 1 d U . .
H2M H 0.1048 0.4369 0.7492 0.048 Uiso 1 1 calc R . .
O1' O 0.0176(2) 0.38428(19) 0.9025(3) 0.0356(12) Uani 1 1 d U . .
O2' O 0.1032(2) 0.3003(2) 0.8576(3) 0.0338(12) Uani 1 1 d U . .
H2N H 0.1170 0.2605 0.8598 0.051 Uiso 1 1 calc R . .
C1 C 0.0987(4) 0.2459(3) 0.6064(4) 0.0411(19) Uani 1 1 d U . .
H1B H 0.1444 0.2414 0.5826 0.062 Uiso 1 1 calc R . .
H1C H 0.0560 0.2510 0.5620 0.062 Uiso 1 1 calc R . .
H1D H 0.0910 0.2112 0.6386 0.062 Uiso 1 1 calc R . .
C2 C 0.1768(4) 0.3216(3) 0.6835(4) 0.0310(17) Uani 1 1 d U . .
C3 C 0.2440(4) 0.2981(3) 0.6664(4) 0.0360(18) Uani 1 1 d U . .
H3A H 0.2442 0.2632 0.6357 0.043 Uiso 1 1 calc R . .
C4 C 0.3123(4) 0.3281(3) 0.6960(4) 0.0387(19) Uani 1 1 d U . .
C5 C 0.3140(4) 0.3801(3) 0.7413(4) 0.0345(18) Uani 1 1 d U . .
H5A H 0.3600 0.3990 0.7604 0.041 Uiso 1 1 calc R . .
C6 C 0.2455(4) 0.4040(3) 0.7582(4) 0.0285(17) Uani 1 1 d U . .
C7 C 0.1746(4) 0.3760(3) 0.7283(4) 0.0270(16) Uani 1 1 d U . .
C8 C 0.2437(4) 0.4590(3) 0.8059(4) 0.0316(17) Uani 1 1 d U . .
C9 C 0.2815(4) 0.5385(3) 0.8860(4) 0.0356(18) Uani 1 1 d U . .
C10 C 0.3212(4) 0.5829(3) 0.9359(4) 0.041(2) Uani 1 1 d U . .
H10B H 0.3741 0.5827 0.9486 0.050 Uiso 1 1 calc R . .
C11 C 0.2783(5) 0.6270(3) 0.9658(5) 0.048(2) Uani 1 1 d U . .
H11B H 0.3030 0.6567 0.9999 0.057 Uiso 1 1 calc R . .
C12 C 0.1985(5) 0.6279(3) 0.9456(5) 0.046(2) Uani 1 1 d U . .
H12A H 0.1716 0.6585 0.9660 0.055 Uiso 1 1 calc R . .
C13 C 0.1589(4) 0.5839(3) 0.8957(4) 0.041(2) Uani 1 1 d U . .
H13B H 0.1060 0.5841 0.8829 0.049 Uiso 1 1 calc R . .
C14 C 0.2028(4) 0.5391(3) 0.8657(4) 0.0339(18) Uani 1 1 d U . .
C1' C -0.0328(4) 0.4259(3) 0.9341(5) 0.044(2) Uani 1 1 d U . .
H1'B H -0.0130 0.4353 0.9916 0.066 Uiso 1 1 calc R . .
H1'C H -0.0824 0.4086 0.9306 0.066 Uiso 1 1 calc R . .
H1'D H -0.0363 0.4615 0.9010 0.066 Uiso 1 1 calc R . .
C2' C 0.0947(4) 0.3871(3) 0.9378(4) 0.0305(17) Uani 1 1 d U . .
C3' C 0.1260(4) 0.4306(3) 0.9921(4) 0.0318(17) Uani 1 1 d U . .
H3'A H 0.0960 0.4608 1.0086 0.038 Uiso 1 1 calc R . .
C4' C 0.2039(4) 0.4285(3) 1.0220(4) 0.0309(17) Uani 1 1 d U . .
C5' C 0.2499(4) 0.3852(3) 0.9990(4) 0.0340(18) Uani 1 1 d U . .
H5'A H 0.3019 0.3853 1.0195 0.041 Uiso 1 1 calc R . .
C6' C 0.2167(4) 0.3394(3) 0.9423(4) 0.0285(16) Uani 1 1 d U . .
C7' C 0.1373(4) 0.3387(3) 0.9110(4) 0.0310(17) Uani 1 1 d U . .
C8' C 0.2663(4) 0.2949(3) 0.9164(4) 0.0289(16) Uani 1 1 d U . .
C9' C 0.3691(4) 0.2423(3) 0.8993(4) 0.0331(18) Uani 1 1 d U . .
C10' C 0.4444(4) 0.2219(3) 0.9016(4) 0.0379(19) Uani 1 1 d U . .
H10A H 0.4861 0.2414 0.9320 0.046 Uiso 1 1 calc R . .
C11' C 0.4522(4) 0.1710(3) 0.8555(4) 0.0381(19) Uani 1 1 d U . .
H11A H 0.5006 0.1558 0.8546 0.046 Uiso 1 1 calc R . .
C12' C 0.3883(5) 0.1416(3) 0.8097(5) 0.045(2) Uani 1 1 d U . .
H12B H 0.3958 0.1076 0.7794 0.054 Uiso 1 1 calc R . .
C13' C 0.3154(4) 0.1621(3) 0.8087(4) 0.0358(17) Uani 1 1 d U . .
H13A H 0.2735 0.1424 0.7789 0.043 Uiso 1 1 calc R . .
C14' C 0.3068(4) 0.2141(3) 0.8546(4) 0.0325(18) Uani 1 1 d U . .
O1W O 0.0000 0.2312(3) 0.7500 0.0343(16) Uani 1 2 d SU . .
C15 C 0.5268(5) 0.4682(4) 0.8724(6) 0.071(3) Uani 1 1 d U . .
H15A H 0.5588 0.4667 0.9265 0.085 Uiso 1 1 calc R . .
H15C H 0.5243 0.5082 0.8518 0.085 Uiso 1 1 calc R . .
H15B H 0.5476 0.4429 0.8339 0.085 Uiso 1 1 calc R . .
O3 O 0.4532(3) 0.4486(3) 0.8799(4) 0.0698(18) Uani 1 1 d U . .
H3M H 0.4539 0.4339 0.9265 0.105 Uiso 1 1 calc R . .
C16 C 0.1089(4) 0.1061(3) 0.7578(5) 0.052(2) Uani 1 1 d U . .
H16C H 0.0583 0.1042 0.7260 0.062 Uiso 1 1 calc R . .
H16B H 0.1189 0.0709 0.7914 0.062 Uiso 1 1 calc R . .
H16A H 0.1451 0.1091 0.7200 0.062 Uiso 1 1 calc R . .
O4 O 0.1154(3) 0.1577(2) 0.8120(3) 0.0454(13) Uani 1 1 d U . .
H4M H 0.0964 0.1504 0.8539 0.068 Uiso 1 1 calc R . .

loop_
_atom_site_aniso_label
_atom_site_aniso_U_11
_atom_site_aniso_U_22
_atom_site_aniso_U_33
_atom_site_aniso_U_23
_atom_site_aniso_U_13
_atom_site_aniso_U_12
Nd1 0.0247(3) 0.0364(3) 0.0361(4) 0.000 0.0097(3) 0.000
Br1 0.0338(5) 0.0660(6) 0.0550(6) -0.0018(4) 0.0168(4) 0.0120(4)
Br1' 0.0440(5) 0.0432(5) 0.0399(5) -0.0080(4) 0.0065(4) -0.0026(4)
Cl1 0.0302(16) 0.0493(16) 0.066(2) 0.000 0.0135(14) 0.000
Cl2 0.0388(12) 0.0542(12) 0.0452(12) 0.0008(10) 0.0080(10) -0.0060(10)
N1 0.028(3) 0.041(3) 0.032(3) -0.002(3) 0.006(3) -0.001(3)
N2 0.036(3) 0.028(3) 0.025(3) -0.002(3) 0.014(3) 0.006(3)
N1' 0.027(4) 0.040(3) 0.037(3) -0.004(3) 0.009(3) -0.004(3)
N2' 0.037(4) 0.034(3) 0.037(3) -0.003(3) 0.016(3) 0.000(3)
O1 0.031(3) 0.037(3) 0.041(3) -0.010(2) 0.008(2) -0.003(2)
O2 0.031(3) 0.030(3) 0.037(3) 0.001(2) 0.009(2) 0.005(2)
O1' 0.023(3) 0.043(3) 0.043(3) -0.005(2) 0.011(2) 0.008(2)
O2' 0.032(3) 0.030(3) 0.041(3) 0.001(2) 0.011(2) 0.001(2)
C1 0.046(5) 0.043(4) 0.037(4) -0.008(4) 0.017(4) -0.009(4)
C2 0.028(4) 0.037(4) 0.029(4) 0.000(3) 0.008(3) -0.001(3)
C3 0.037(5) 0.038(4) 0.035(4) 0.000(3) 0.012(4) 0.002(3)
C4 0.031(4) 0.051(5) 0.038(4) -0.002(4) 0.017(3) 0.010(4)
C5 0.027(4) 0.045(4) 0.034(4) 0.002(4) 0.013(3) -0.003(3)
C6 0.026(4) 0.033(4) 0.027(4) 0.000(3) 0.005(3) 0.000(3)
C7 0.024(4) 0.031(4) 0.028(4) 0.008(3) 0.012(3) 0.002(3)
C8 0.030(4) 0.038(4) 0.028(4) 0.005(3) 0.007(3) -0.005(3)
C9 0.035(4) 0.039(4) 0.034(4) -0.001(3) 0.010(3) -0.011(3)
C10 0.033(4) 0.056(5) 0.036(4) -0.003(4) 0.010(4) -0.022(4)
C11 0.069(6) 0.040(4) 0.038(4) 0.001(4) 0.018(4) -0.016(4)
C12 0.055(5) 0.043(4) 0.044(4) -0.006(4) 0.016(4) -0.005(4)
C13 0.045(5) 0.044(4) 0.036(4) -0.002(4) 0.015(4) -0.003(4)
C14 0.034(4) 0.034(4) 0.036(4) -0.002(3) 0.012(3) -0.007(3)
C1' 0.040(4) 0.046(4) 0.049(5) -0.010(4) 0.014(4) 0.007(4)
C2' 0.029(4) 0.033(4) 0.032(4) 0.004(3) 0.011(3) 0.002(3)
C3' 0.031(4) 0.034(4) 0.034(4) 0.000(3) 0.018(3) 0.004(3)
C4' 0.032(4) 0.033(4) 0.027(4) -0.008(3) 0.004(3) -0.007(3)
C5' 0.032(4) 0.042(4) 0.029(4) 0.008(3) 0.006(3) 0.008(3)
C6' 0.026(4) 0.032(4) 0.030(4) 0.003(3) 0.013(3) 0.000(3)
C7' 0.040(4) 0.030(4) 0.025(4) 0.000(3) 0.010(3) -0.001(3)
C8' 0.024(4) 0.033(4) 0.032(4) 0.001(3) 0.011(3) -0.005(3)
C9' 0.033(4) 0.038(4) 0.031(4) 0.006(3) 0.014(3) 0.001(3)
C10' 0.036(4) 0.041(4) 0.039(4) 0.003(4) 0.010(3) 0.003(3)
C11' 0.032(4) 0.049(4) 0.034(4) 0.012(4) 0.009(3) 0.016(4)
C12' 0.052(5) 0.047(4) 0.041(4) -0.001(4) 0.019(4) 0.014(4)
C13' 0.033(4) 0.040(4) 0.035(4) -0.002(4) 0.006(3) -0.006(3)
C14' 0.028(4) 0.043(4) 0.029(4) 0.011(3) 0.012(3) 0.004(3)
O1W 0.028(4) 0.040(4) 0.035(4) 0.000 0.005(3) 0.000
C15 0.066(6) 0.074(5) 0.073(6) 0.017(5) 0.014(5) -0.011(5)
O3 0.045(4) 0.090(4) 0.072(4) 0.024(3) 0.004(3) -0.005(3)
C16 0.043(5) 0.060(5) 0.052(5) -0.002(4) 0.008(4) 0.001(4)
O4 0.042(3) 0.052(3) 0.045(3) -0.007(3) 0.014(3) -0.001(2)

loop_
_atom_type_symbol
_atom_type_description
_atom_type_scat_dispersion_real
_atom_type_scat_dispersion_imag
_atom_type_scat_source
C C 0.0033 0.0016 'International Tables Vol C Tables 4.2.6.8 and 6.1.1.4'
H H 0.0000 0.0000 'International Tables Vol C Tables 4.2.6.8 and 6.1.1.4'
N N 0.0061 0.0033 'International Tables Vol C Tables 4.2.6.8 and 6.1.1.4'
O O 0.0106 0.0060 'International Tables Vol C Tables 4.2.6.8 and 6.1.1.4'
Cl Cl 0.1484 0.1585 'International Tables Vol C Tables 4.2.6.8 and 6.1.1.4'
Br Br -0.2901 2.4595 'International Tables Vol C Tables 4.2.6.8 and 6.1.1.4'
Nd Nd -0.1943 3.0179 'International Tables Vol C Tables 4.2.6.8 and 6.1.1.4'

loop_
_geom_angle_atom_site_label_1
_geom_angle_atom_site_label_2
_geom_angle_atom_site_label_3
_geom_angle
_geom_angle_site_symmetry_1
_geom_angle_site_symmetry_3
_geom_angle_publ_flag
O2 Nd1 O2 113.2(2) . 2_556 ?
O2 Nd1 O1W 123.42(11) . . ?
O2 Nd1 O1W 123.42(11) 2_556 . ?
O2 Nd1 O2' 132.74(15) . 2_556 ?
O2 Nd1 O2' 72.90(14) 2_556 2_556 ?
O1W Nd1 O2' 69.57(11) . 2_556 ?
O2 Nd1 O2' 72.90(14) . . ?
O2 Nd1 O2' 132.74(15) 2_556 . ?
O1W Nd1 O2' 69.57(11) . . ?
O2' Nd1 O2' 139.1(2) 2_556 . ?
O2 Nd1 O1' 82.19(14) . . ?
O2 Nd1 O1' 72.87(14) 2_556 . ?
O1W Nd1 O1' 113.00(10) . . ?
O2' Nd1 O1' 138.84(14) 2_556 . ?
O2' Nd1 O1' 61.31(14) . . ?
O2 Nd1 O1' 72.87(14) . 2_556 ?
O2 Nd1 O1' 82.19(14) 2_556 2_556 ?
O1W Nd1 O1' 113.00(10) . 2_556 ?
O2' Nd1 O1' 61.31(14) 2_556 2_556 ?
O2' Nd1 O1' 138.84(14) . 2_556 ?
O1' Nd1 O1' 134.00(19) . 2_556 ?
O2 Nd1 O1 150.00(14) . 2_556 ?
O2 Nd1 O1 60.90(14) 2_556 2_556 ?
O1W Nd1 O1 69.83(9) . 2_556 ?
O2' Nd1 O1 75.85(14) 2_556 2_556 ?
O2' Nd1 O1 90.21(14) . 2_556 ?
O1' Nd1 O1 67.89(14) . 2_556 ?
O1' Nd1 O1 130.23(13) 2_556 2_556 ?
O2 Nd1 O1 60.90(14) . . ?
O2 Nd1 O1 150.00(14) 2_556 . ?
O1W Nd1 O1 69.83(9) . . ?
O2' Nd1 O1 90.21(14) 2_556 . ?
O2' Nd1 O1 75.85(14) . . ?
O1' Nd1 O1 130.23(13) . . ?
O1' Nd1 O1 67.89(14) 2_556 . ?
O1 Nd1 O1 139.67(19) 2_556 . ?
C8 N1 C9 108.6(6) . . ?
C8 N1 H1A 125.7 . . ?
C9 N1 H1A 125.7 . . ?
C8 N2 C14 107.5(6) . . ?
C8' N1' C9' 109.4(6) . . ?
C8' N1' H1'A 125.3 . . ?
C9' N1' H1'A 125.3 . . ?
C8' N2' C14' 107.7(6) . . ?
C2 O1 C1 118.3(5) . . ?
C2 O1 Nd1 113.4(4) . . ?
C1 O1 Nd1 127.0(4) . . ?
C7 O2 Nd1 125.9(4) . . ?
C7 O2 H2M 117.0 . . ?
Nd1 O2 H2M 117.0 . . ?
C2' O1' C1' 116.8(5) . . ?
C2' O1' Nd1 110.8(4) . . ?
C1' O1' Nd1 126.6(4) . . ?
C7' O2' Nd1 116.6(4) . . ?
C7' O2' H2N 121.7 . . ?
Nd1 O2' H2N 121.7 . . ?
O1 C1 H1B 109.5 . . ?
O1 C1 H1C 109.5 . . ?
H1B C1 H1C 109.5 . . ?
O1 C1 H1D 109.5 . . ?
H1B C1 H1D 109.5 . . ?
H1C C1 H1D 109.5 . . ?
C3 C2 O1 125.4(6) . . ?
C3 C2 C7 121.9(6) . . ?
O1 C2 C7 112.7(6) . . ?
C2 C3 C4 118.7(7) . . ?
C2 C3 H3A 120.7 . . ?
C4 C3 H3A 120.7 . . ?
C5 C4 C3 122.1(6) . . ?
C5 C4 Br1 120.2(6) . . ?
C3 C4 Br1 117.7(5) . . ?
C4 C5 C6 119.1(6) . . ?
C4 C5 H5A 120.5 . . ?
C6 C5 H5A 120.5 . . ?
C5 C6 C7 121.1(6) . . ?
C5 C6 C8 121.6(6) . . ?
C7 C6 C8 117.3(6) . . ?
O2 C7 C6 123.9(6) . . ?
O2 C7 C2 118.9(6) . . ?
C6 C7 C2 117.1(6) . . ?
N2 C8 N1 109.2(6) . . ?
N2 C8 C6 125.5(6) . . ?
N1 C8 C6 125.4(6) . . ?
C14 C9 N1 106.4(6) . . ?
C14 C9 C10 121.6(7) . . ?
N1 C9 C10 131.9(7) . . ?
C11 C10 C9 117.1(7) . . ?
C11 C10 H10B 121.4 . . ?
C9 C10 H10B 121.4 . . ?
C10 C11 C12 121.6(7) . . ?
C10 C11 H11B 119.2 . . ?
C12 C11 H11B 119.2 . . ?
C13 C12 C11 121.4(7) . . ?
C13 C12 H12A 119.3 . . ?
C11 C12 H12A 119.3 . . ?
C12 C13 C14 116.8(7) . . ?
C12 C13 H13B 121.6 . . ?
C14 C13 H13B 121.6 . . ?
C9 C14 N2 108.4(6) . . ?
C9 C14 C13 121.5(7) . . ?
N2 C14 C13 130.1(7) . . ?
O1' C1' H1'B 109.5 . . ?
O1' C1' H1'C 109.5 . . ?
H1'B C1' H1'C 109.5 . . ?
O1' C1' H1'D 109.5 . . ?
H1'B C1' H1'D 109.5 . . ?
H1'C C1' H1'D 109.5 . . ?
C3' C2' O1' 124.2(6) . . ?
C3' C2' C7' 123.8(7) . . ?
O1' C2' C7' 112.1(6) . . ?
C2' C3' C4' 118.3(6) . . ?
C2' C3' H3'A 120.8 . . ?
C4' C3' H3'A 120.8 . . ?
C5' C4' C3' 122.6(6) . . ?
C5' C4' Br1' 120.4(5) . . ?
C3' C4' Br1' 117.0(5) . . ?
C4' C5' C6' 118.9(6) . . ?
C4' C5' H5'A 120.5 . . ?
C6' C5' H5'A 120.5 . . ?
C7' C6' C5' 121.0(6) . . ?
C7' C6' C8' 120.6(6) . . ?
C5' C6' C8' 118.4(6) . . ?
O2' C7' C6' 125.0(6) . . ?
O2' C7' C2' 119.5(6) . . ?
C6' C7' C2' 115.4(6) . . ?
N1' C8' N2' 108.3(6) . . ?
N1' C8' C6' 127.2(6) . . ?
N2' C8' C6' 124.5(6) . . ?
C14' C9' N1' 107.4(6) . . ?
C14' C9' C10' 123.0(7) . . ?
N1' C9' C10' 129.6(7) . . ?
C11' C10' C9' 115.7(7) . . ?
C11' C10' H10A 122.2 . . ?
C9' C10' H10A 122.2 . . ?
C10' C11' C12' 121.6(7) . . ?
C10' C11' H11A 119.2 . . ?
C12' C11' H11A 119.2 . . ?
C13' C12' C11' 121.7(7) . . ?
C13' C12' H12B 119.2 . . ?
C11' C12' H12B 119.2 . . ?
C12' C13' C14' 117.3(7) . . ?
C12' C13' H13A 121.4 . . ?
C14' C13' H13A 121.4 . . ?
C9' C14' C13' 120.7(6) . . ?
C9' C14' N2' 107.2(6) . . ?
C13' C14' N2' 132.1(7) . . ?
O3 C15 H15A 109.5 . . ?
O3 C15 H15C 109.5 . . ?
H15A C15 H15C 109.5 . . ?
O3 C15 H15B 109.5 . . ?
H15A C15 H15B 109.5 . . ?
H15C C15 H15B 109.5 . . ?
C15 O3 H3M 109.5 . . ?
O4 C16 H16C 109.5 . . ?
O4 C16 H16B 109.5 . . ?
H16C C16 H16B 109.5 . . ?
O4 C16 H16A 109.5 . . ?
H16C C16 H16A 109.5 . . ?
H16B C16 H16A 109.5 . . ?
C16 O4 H4M 109.5 . . ?

loop_
_geom_bond_atom_site_label_1
_geom_bond_atom_site_label_2
_geom_bond_distance
_geom_bond_site_symmetry_2
_geom_bond_publ_flag
Nd1 O2 2.354(4) . ?
Nd1 O2 2.354(4) 2_556 ?
Nd1 O1W 2.417(6) . ?
Nd1 O2' 2.464(5) 2_556 ?
Nd1 O2' 2.464(5) . ?
Nd1 O1' 2.637(5) . ?
Nd1 O1' 2.637(5) 2_556 ?
Nd1 O1 2.725(4) 2_556 ?
Nd1 O1 2.725(4) . ?
Br1 C4 1.915(7) . ?
Br1' C4' 1.927(6) . ?
N1 C8 1.367(8) . ?
N1 C9 1.398(8) . ?
N1 H1A 0.8600 . ?
N2 C8 1.359(8) . ?
N2 C14 1.400(8) . ?
N1' C8' 1.350(8) . ?
N1' C9' 1.389(8) . ?
N1' H1'A 0.8600 . ?
N2' C8' 1.373(8) . ?
N2' C14' 1.412(8) . ?
O1 C2 1.381(8) . ?
O1 C1 1.427(7) . ?
O2 C7 1.307(7) . ?
O2 H2M 0.9300 . ?
O1' C2' 1.398(8) . ?
O1' C1' 1.447(7) . ?
O2' C7' 1.298(8) . ?
O2' H2N 0.9300 . ?
C1 H1B 0.9600 . ?
C1 H1C 0.9600 . ?
C1 H1D 0.9600 . ?
C2 C3 1.377(9) . ?
C2 C7 1.426(9) . ?
C3 C4 1.403(10) . ?
C3 H3A 0.9300 . ?
C4 C5 1.378(9) . ?
C5 C6 1.400(9) . ?
C5 H5A 0.9300 . ?
C6 C7 1.423(9) . ?
C6 C8 1.461(9) . ?
C9 C14 1.385(10) . ?
C9 C10 1.399(9) . ?
C10 C11 1.388(10) . ?
C10 H10B 0.9300 . ?
C11 C12 1.403(10) . ?
C11 H11B 0.9300 . ?
C12 C13 1.392(10) . ?
C12 H12A 0.9300 . ?
C13 C14 1.410(9) . ?
C13 H13B 0.9300 . ?
C1' H1'B 0.9600 . ?
C1' H1'C 0.9600 . ?
C1' H1'D 0.9600 . ?
C2' C3' 1.370(9) . ?
C2' C7' 1.436(9) . ?
C3' C4' 1.392(9) . ?
C3' H3'A 0.9300 . ?
C4' C5' 1.364(9) . ?
C5' C6' 1.438(9) . ?
C5' H5'A 0.9300 . ?
C6' C7' 1.420(9) . ?
C6' C8' 1.443(9) . ?
C9' C14' 1.375(9) . ?
C9' C10' 1.412(9) . ?
C10' C11' 1.386(9) . ?
C10' H10A 0.9300 . ?
C11' C12' 1.414(10) . ?
C11' H11A 0.9300 . ?
C12' C13' 1.375(10) . ?
C12' H12B 0.9300 . ?
C13' C14' 1.408(9) . ?
C13' H13A 0.9300 . ?
C15 O3 1.406(9) . ?
C15 H15A 0.9600 . ?
C15 H15C 0.9600 . ?
C15 H15B 0.9600 . ?
O3 H3M 0.8200 . ?
C16 O4 1.448(8) . ?
C16 H16C 0.9600 . ?
C16 H16B 0.9600 . ?
C16 H16A 0.9600 . ?
O4 H4M 0.8200 . ?
